data_9016330
loop_
_publ_author_name
'Hawthorne, F. C.'
'Simmons, W. B.'

_publ_section_title
;
 The crystal structure of zigrasite, MgZr(PO4)2(H2O)4,
 a heteropolyhedral framework structure
;
_journal_name_full 'Mineralogical Magazine'
_journal_page_first 567
_journal_page_last 575
_journal_paper_doi 10.1180/minmag.2010.074.3.567
_journal_volume 74
_journal_year 2010
_chemical_compound_source 'Newry, Oxford County, Maine, USA'
_chemical_formula_sum 'H8 Mg O12 P2 Zr'
_chemical_name_mineral Zigrasite
_space_group_IT_number 2
_symmetry_space_group_name_Hall '-P 1'
_symmetry_space_group_name_H-M 'P -1'
_cell_angle_alpha 97.348
_cell_angle_beta 91.534
_cell_angle_gamma 90.512
_cell_length_a 5.3049
_cell_length_b 9.3372
_cell_length_c 9.6282
_cell_formula_units_Z 2
_cell_volume 472.790
_database_code_amcsd 0014605
_exptl_crystal_density_diffrn 2.652
_cod_original_formula_sum 'Zr P2 Mg O12 H8'
_cod_database_code 9016330

loop_
_space_group_symop_operation_xyz
x,y,z
-x,-y,-z

loop_
_atom_site_aniso_label
_atom_site_aniso_U_11
_atom_site_aniso_U_22
_atom_site_aniso_U_33
_atom_site_aniso_U_12
_atom_site_aniso_U_13
_atom_site_aniso_U_23
Zr 0.00537 0.00899 0.00943 -0.00084 -0.00038 0.00079
P(1) 0.01040 0.01440 0.01370 -0.00100 -0.00050 0.00160
P(2) 0.01020 0.01320 0.01330 -0.00130 -0.00030 0.00140
Mg(1) 0.01260 0.02900 0.01390 -0.00300 -0.00100 0.00300
Mg(2) 0.01790 0.02420 0.01680 -0.00020 -0.00170 0.00040
O(1) 0.02250 0.02090 0.02800 -0.00040 0.00060 0.00730
O(2) 0.01730 0.02720 0.01400 0.00200 -0.00050 0.00100
O(3) 0.01650 0.02170 0.02050 0.00550 0.00250 0.00260
O(4) 0.01590 0.02540 0.02540 -0.00620 -0.00350 -0.00140
O(5) 0.01690 0.02330 0.02480 0.00350 0.00400 -0.00030
O(6) 0.01360 0.02860 0.01450 -0.00320 -0.00090 0.00430
O(7) 0.01620 0.02220 0.02130 -0.00560 -0.00320 0.00210
O(8) 0.02140 0.01440 0.02470 -0.00350 -0.00420 0.00540
O(9) 0.01600 0.03560 0.02180 -0.00260 0.00060 0.00140
O(10) 0.02980 0.03050 0.03330 -0.00920 -0.00130 0.00640
O(11) 0.02210 0.03120 0.03000 0.00120 0.00390 0.00560
O(12) 0.03540 0.03090 0.02700 0.00950 -0.00310 0.00180

loop_
_atom_site_label
_atom_site_fract_x
_atom_site_fract_y
_atom_site_fract_z
_atom_site_U_iso_or_equiv
Zr 0.25362 0.74773 0.49040 0.00794
P(1) 0.26500 0.45008 0.68108 0.01290
P(2) 0.23232 0.06111 0.32252 0.01230
Mg(1) 0.00000 0.00000 0.00000 0.01850
Mg(2) 0.50000 0.50000 0.00000 0.01990
O(1) 0.31390 0.59030 0.61810 0.02340
O(2) 0.24020 0.48460 0.83890 0.01970
O(3) 0.48450 0.34580 0.64750 0.01950
O(4) 0.02200 0.37650 0.61760 0.02280
O(5) 0.00480 0.15460 0.36860 0.02190
O(6) 0.25390 0.05570 0.16410 0.01880
O(7) 0.47200 0.12730 0.39590 0.02010
O(8) 0.19090 -0.09290 0.36000 0.02000
O(9) 0.27100 0.87010 0.89350 0.02470
O(10) 0.13770 0.16310 0.89470 0.03100
O(11) 0.23050 0.39420 0.11490 0.02750
O(12) 0.34670 0.68780 0.08190 0.03130
H(1) 0.43600 0.91200 0.87700 0.08400
H(2) 0.20300 0.81900 0.80500 0.08400
H(3) 0.13500 0.26000 0.94700 0.08400
H(4) 0.11200 0.15600 0.79300 0.08400
H(5) 0.07500 0.44900 0.13300 0.08400
H(6) 0.27300 0.36000 0.20500 0.08400
H(7) 0.32000 0.76400 0.02200 0.08400
H(8) 0.42000 0.71700 0.17600 0.08400

loop_
_cod_related_entry_id
_cod_related_entry_database
_cod_related_entry_code
1 AMCSD 0014605
